data_4027408
loop_
_publ_author_name
'Zhiqiang Liu'
'Yuanyuan Wang'
'Ying Chen'
'Jie Liu'
'Qi Fang'
'Christian Kleeberg'
'Todd B. Marder'

_publ_section_title
;
 Ir-Catalyzed Direct Borylation at the 4-Position of Pyrene
;
_journal_name_full 'Journal of Organic Chemistry'
_journal_page_first 7124
_journal_page_last 7128
_journal_paper_doi 10.1021/jo301293w
_journal_volume 77
_journal_year 2012
_chemical_formula_moiety 'C31 H32, C6 F6'
_chemical_formula_sum 'C37 H32 F6'
_chemical_formula_weight 590.63
_chemical_name_systematic
;
 ?
;
_space_group_IT_number 14
_symmetry_cell_setting monoclinic
_symmetry_space_group_name_Hall '-P 2ybc'
_symmetry_space_group_name_H-M 'P 1 21/c 1'
_atom_sites_solution_hydrogens geom
_atom_sites_solution_primary direct
_atom_sites_solution_secondary difmap
_audit_creation_method SHELXL-97
_cell_angle_alpha 90.00
_cell_angle_beta 99.820(4)
_cell_angle_gamma 90.00
_cell_formula_units_Z 4
_cell_length_a 6.9096(5)
_cell_length_b 28.792(2)
_cell_length_c 16.0491(12)
_cell_measurement_reflns_used 4324
_cell_measurement_temperature 293(2)
_cell_measurement_theta_max 19.25
_cell_measurement_theta_min 2.58
_cell_volume 3146.0(4)
_computing_cell_refinement 'APEX2 Software Suite (Bruker,2005)'
_computing_data_collection 'APEX2 Software Suite (Bruker,2005)'
_computing_data_reduction 'APEX2 Software Suite (Bruker,2005)'
_computing_molecular_graphics 'SHELXTL (Bruker, 1997)'
_computing_publication_material 'WINGX (Farrugia,1999)'
_computing_structure_refinement 'SHELXL-97 (Sheldrick, 1997)'
_computing_structure_solution 'SIR97 (Altomare,1999)'
_diffrn_ambient_temperature 293(2)
_diffrn_measured_fraction_theta_full 1.000
_diffrn_measured_fraction_theta_max 1.000
_diffrn_measurement_device_type 'Bruker APEX2 CCD area-detector diffractometer'
_diffrn_measurement_method '\f and \w scans'
_diffrn_radiation_monochromator graphite
_diffrn_radiation_source 'fine-focus sealed tube'
_diffrn_radiation_type MoK\a
_diffrn_radiation_wavelength 0.71073
_diffrn_reflns_av_R_equivalents 0.0419
_diffrn_reflns_av_sigmaI/netI 0.0576
_diffrn_reflns_limit_h_max 8
_diffrn_reflns_limit_h_min -8
_diffrn_reflns_limit_k_max 36
_diffrn_reflns_limit_k_min -29
_diffrn_reflns_limit_l_max 20
_diffrn_reflns_limit_l_min -19
_diffrn_reflns_number 32708
_diffrn_reflns_theta_full 27.00
_diffrn_reflns_theta_max 27.00
_diffrn_reflns_theta_min 1.41
_diffrn_standards_number 0
_exptl_absorpt_coefficient_mu 0.096
_exptl_absorpt_correction_T_max 0.9867
_exptl_absorpt_correction_T_min 0.9764
_exptl_absorpt_correction_type multi-scan
_exptl_absorpt_process_details 'APEX2 Software Suite (Bruker,2005)'
_exptl_crystal_colour brown
_exptl_crystal_density_diffrn 1.247
_exptl_crystal_description plate
_exptl_crystal_F_000 1232
_exptl_crystal_size_max 0.25
_exptl_crystal_size_mid 0.22
_exptl_crystal_size_min 0.14
_refine_diff_density_max 0.211
_refine_diff_density_min -0.187
_refine_diff_density_rms 0.034
_refine_ls_extinction_method none
_refine_ls_goodness_of_fit_ref 1.002
_refine_ls_hydrogen_treatment constr
_refine_ls_matrix_type full
_refine_ls_number_parameters 441
_refine_ls_number_reflns 6866
_refine_ls_number_restraints 110
_refine_ls_restrained_S_all 1.024
_refine_ls_R_factor_all 0.1922
_refine_ls_R_factor_gt 0.0676
_refine_ls_shift/su_max 0.000
_refine_ls_shift/su_mean 0.000
_refine_ls_structure_factor_coef Fsqd
_refine_ls_weighting_details 'calc w=1/[\s^2^(Fo^2^)+(0.1000P)^2^+0.7500P] where P=(Fo^2^+2Fc^2^)/3'
_refine_ls_weighting_scheme calc
_refine_ls_wR_factor_gt 0.1807
_refine_ls_wR_factor_ref 0.2505
_reflns_number_gt 2529
_reflns_number_total 6866
_reflns_threshold_expression >2sigma(I)
_cod_data_source_file jo301293w_si_002.cif
_cod_data_source_block liuzhiqiang0904
_cod_original_sg_symbol_H-M 'P 1 21/c 1 '
_cod_database_code 4027408

loop_
_publ_contact_author_name
_publ_contact_author_address
_publ_contact_author_email
'Zhiqiang Liu'
; State Key Laboratory of Crystal Materials
  Shandong University
  Jinan, 250100
  China
;
zqliu@sdu.edu.cn
'Marder, T. B.'
; Durham University
 Department of Chemistry
 South Road, Durham, DH1 3LE
 UK
 
 Institut fuer Anorganische Chemie
 Am Hubland
 97074 Wuerzburg
 Germany
;
todd.marder@uni-wuerzburg.de

loop_
_symmetry_equiv_pos_as_xyz
'x, y, z'
'-x, y+1/2, -z+1/2'
'-x, -y, -z'
'x, -y-1/2, z-1/2'

loop_
_atom_site_label
_atom_site_type_symbol
_atom_site_fract_x
_atom_site_fract_y
_atom_site_fract_z
_atom_site_U_iso_or_equiv
_atom_site_adp_type
_atom_site_occupancy
_atom_site_symmetry_multiplicity
_atom_site_calc_flag
_atom_site_refinement_flags
_atom_site_disorder_assembly
_atom_site_disorder_group
C1 C 0.3926(4) 0.13563(14) 0.3646(2) 0.0791(10) Uani 1 1 d . . .
H1A H 0.4394 0.1299 0.4215 0.095 Uiso 1 1 calc R . .
C2 C 0.3726(4) 0.09870(13) 0.3083(2) 0.0794(10) Uani 1 1 d . B .
C3 C 0.3061(4) 0.10816(12) 0.2235(2) 0.0729(9) Uani 1 1 d . . .
H3A H 0.2911 0.0836 0.1853 0.087 Uiso 1 1 calc R . .
C4 C 0.2609(4) 0.15279(11) 0.19318(18) 0.0580(8) Uani 1 1 d . . .
C5 C 0.1938(4) 0.16238(11) 0.10390(18) 0.0602(8) Uani 1 1 d . . .
C6 C 0.1470(4) 0.20677(12) 0.07983(18) 0.0634(8) Uani 1 1 d . . .
H6A H 0.1017 0.2126 0.0228 0.076 Uiso 1 1 calc R . .
C7 C 0.1637(4) 0.24506(11) 0.13731(18) 0.0587(8) Uani 1 1 d . . .
C8 C 0.1191(4) 0.29062(12) 0.1119(2) 0.0701(9) Uani 1 1 d . . .
H8A H 0.0749 0.2965 0.0548 0.084 Uiso 1 1 calc R . .
C9 C 0.1379(4) 0.32755(12) 0.1679(2) 0.0739(9) Uani 1 1 d . A .
C10 C 0.2034(4) 0.31760(13) 0.2531(2) 0.0755(9) Uani 1 1 d . . .
H10A H 0.2160 0.3419 0.2918 0.091 Uiso 1 1 calc R . .
C11 C 0.2505(4) 0.27315(12) 0.2827(2) 0.0633(8) Uani 1 1 d . . .
C12 C 0.3193(4) 0.26253(14) 0.3704(2) 0.0777(10) Uani 1 1 d . . .
H12A H 0.3339 0.2865 0.4099 0.093 Uiso 1 1 calc R . .
C13 C 0.3626(4) 0.21917(15) 0.3964(2) 0.0785(10) Uani 1 1 d . . .
H13A H 0.4054 0.2137 0.4537 0.094 Uiso 1 1 calc R . .
C14 C 0.3453(4) 0.18073(13) 0.33879(19) 0.0662(8) Uani 1 1 d . . .
C15 C 0.2787(3) 0.18986(11) 0.25187(18) 0.0562(8) Uani 1 1 d . . .
C16 C 0.2312(3) 0.23578(11) 0.22411(18) 0.0552(7) Uani 1 1 d . . .
C17 C 0.0949(7) 0.37716(13) 0.1379(3) 0.1037(12) Uani 1 1 d U . .
C18 C 0.2931(19) 0.4019(4) 0.1503(12) 0.198(7) Uani 0.627(12) 1 d PU A 1
H18A H 0.3834 0.3843 0.1235 0.297 Uiso 0.627(12) 1 calc PR A 1
H18B H 0.3435 0.4046 0.2096 0.297 Uiso 0.627(12) 1 calc PR A 1
H18C H 0.2770 0.4323 0.1255 0.297 Uiso 0.627(12) 1 calc PR A 1
C19 C 0.079(3) 0.4114(4) 0.2071(8) 0.200(6) Uani 0.627(12) 1 d PU A 1
H19A H 0.2001 0.4120 0.2466 0.299 Uiso 0.627(12) 1 calc PR A 1
H19B H -0.0261 0.4024 0.2358 0.299 Uiso 0.627(12) 1 calc PR A 1
H19C H 0.0527 0.4418 0.1831 0.299 Uiso 0.627(12) 1 calc PR A 1
C20 C 0.007(2) 0.3804(3) 0.0442(7) 0.136(4) Uani 0.627(12) 1 d PU A 1
H20A H 0.1042 0.3712 0.0111 0.203 Uiso 0.627(12) 1 calc PR A 1
H20B H -0.0327 0.4118 0.0306 0.203 Uiso 0.627(12) 1 calc PR A 1
H20C H -0.1044 0.3602 0.0321 0.203 Uiso 0.627(12) 1 calc PR A 1
C18' C 0.243(4) 0.3921(7) 0.0838(16) 0.165(7) Uani 0.373(12) 1 d PU A 2
H18F H 0.3076 0.3652 0.0663 0.248 Uiso 0.373(12) 1 calc PR A 2
H18D H 0.3385 0.4122 0.1160 0.248 Uiso 0.373(12) 1 calc PR A 2
H18E H 0.1769 0.4083 0.0349 0.248 Uiso 0.373(12) 1 calc PR A 2
C19' C -0.080(3) 0.3947(5) 0.1831(13) 0.120(5) Uani 0.373(12) 1 d PU A 2
H19D H -0.0383 0.3939 0.2433 0.180 Uiso 0.373(12) 1 calc PR A 2
H19E H -0.1915 0.3748 0.1677 0.180 Uiso 0.373(12) 1 calc PR A 2
H19F H -0.1144 0.4259 0.1655 0.180 Uiso 0.373(12) 1 calc PR A 2
C20' C -0.116(3) 0.3819(5) 0.0909(19) 0.164(7) Uani 0.373(12) 1 d PU A 2
H20D H -0.1334 0.4119 0.0647 0.245 Uiso 0.373(12) 1 calc PR A 2
H20E H -0.2055 0.3785 0.1302 0.245 Uiso 0.373(12) 1 calc PR A 2
H20F H -0.1418 0.3582 0.0483 0.245 Uiso 0.373(12) 1 calc PR A 2
C22 C 0.552(3) 0.0522(7) 0.4303(11) 0.133(6) Uani 0.369(14) 1 d PU B 1
H22A H 0.4809 0.0686 0.4676 0.200 Uiso 0.369(14) 1 calc PRD B 1
H22B H 0.6713 0.0685 0.4267 0.200 Uiso 0.369(14) 1 calc PR B 1
H22C H 0.5822 0.0215 0.4518 0.200 Uiso 0.369(14) 1 calc PR B 1
C24 C 0.541(4) 0.0293(7) 0.2811(12) 0.151(6) Uani 0.369(14) 1 d PU B 1
H24A H 0.5763 -0.0020 0.2977 0.227 Uiso 0.369(14) 1 calc PR B 1
H24B H 0.6574 0.0476 0.2828 0.227 Uiso 0.369(14) 1 calc PR B 1
H24C H 0.4671 0.0294 0.2247 0.227 Uiso 0.369(14) 1 calc PR B 1
C22' C 0.629(2) 0.0440(5) 0.3871(12) 0.177(5) Uani 0.631(14) 1 d PU B 2
H22D H 0.6485 0.0652 0.4340 0.266 Uiso 0.631(14) 1 calc PR B 2
H22F H 0.7203 0.0509 0.3500 0.266 Uiso 0.631(14) 1 calc PR B 2
H22E H 0.6490 0.0127 0.4076 0.266 Uiso 0.631(14) 1 calc PR B 2
C24' C 0.394(2) 0.0104(3) 0.2661(6) 0.133(4) Uani 0.631(14) 1 d PU B 2
H24D H 0.2627 0.0116 0.2352 0.200 Uiso 0.631(14) 1 calc PR B 2
H24E H 0.4193 -0.0198 0.2911 0.200 Uiso 0.631(14) 1 calc PR B 2
H24F H 0.4855 0.0163 0.2284 0.200 Uiso 0.631(14) 1 calc PR B 2
C21 C 0.4209(7) 0.04899(16) 0.3391(3) 0.1113(13) Uani 1 1 d U . .
C23 C 0.2486(10) 0.03109(18) 0.3783(4) 0.197(3) Uani 1 1 d U B .
H23A H 0.2783 0.0006 0.4010 0.296 Uiso 1 1 calc R . .
H23B H 0.1328 0.0298 0.3358 0.296 Uiso 1 1 calc R . .
H23C H 0.2265 0.0516 0.4229 0.296 Uiso 1 1 calc RD . .
C25 C 0.1768(5) 0.12392(12) 0.04139(19) 0.0716(9) Uani 1 1 d . . .
C26 C -0.0008(6) 0.11145(15) -0.0038(3) 0.1149(14) Uani 1 1 d . . .
H26A H -0.1128 0.1281 0.0023 0.138 Uiso 1 1 calc R . .
C27 C -0.0151(8) 0.0735(2) -0.0596(3) 0.1442(19) Uani 1 1 d . . .
H27A H -0.1374 0.0654 -0.0900 0.173 Uiso 1 1 calc R . .
C28 C 0.1468(10) 0.04823(16) -0.0704(3) 0.1203(15) Uani 1 1 d . . .
C29 C 0.3208(8) 0.06279(16) -0.0297(3) 0.1295(16) Uani 1 1 d . . .
H29A H 0.4343 0.0477 -0.0389 0.155 Uiso 1 1 calc R . .
C30 C 0.3357(6) 0.09963(14) 0.0257(3) 0.1103(14) Uani 1 1 d . . .
H30A H 0.4596 0.1083 0.0535 0.132 Uiso 1 1 calc R . .
C31 C 0.1302(10) 0.0050(2) -0.1265(3) 0.200(3) Uani 1 1 d . . .
H31A H 0.2585 -0.0080 -0.1257 0.300 Uiso 1 1 calc R . .
H31B H 0.0740 0.0133 -0.1834 0.300 Uiso 1 1 calc R . .
H31C H 0.0478 -0.0175 -0.1056 0.300 Uiso 1 1 calc R . .
C32 C 0.8010(7) 0.2271(4) 0.3217(4) 0.134(3) Uani 1 1 d . . .
C33 C 0.7390(7) 0.2644(3) 0.2679(6) 0.134(2) Uani 1 1 d . . .
C34 C 0.6908(6) 0.2550(3) 0.1831(5) 0.1225(18) Uani 1 1 d . . .
C35 C 0.7005(6) 0.2120(3) 0.1533(3) 0.1149(18) Uani 1 1 d . . .
C36 C 0.7597(6) 0.1770(3) 0.2059(5) 0.1115(15) Uani 1 1 d . . .
C37 C 0.8097(6) 0.1846(3) 0.2869(5) 0.130(2) Uani 1 1 d . . .
F1 F 0.8486(4) 0.23475(18) 0.40367(19) 0.225(2) Uani 1 1 d . . .
F2 F 0.7289(4) 0.30623(16) 0.2971(3) 0.225(2) Uani 1 1 d . . .
F3 F 0.6288(4) 0.28921(13) 0.1283(3) 0.1799(14) Uani 1 1 d . . .
F4 F 0.6524(3) 0.20393(12) 0.07020(18) 0.1645(13) Uani 1 1 d . . .
F5 F 0.7712(4) 0.13394(14) 0.1750(2) 0.1719(13) Uani 1 1 d . . .
F6 F 0.8711(4) 0.14883(15) 0.3407(2) 0.1951(16) Uani 1 1 d . . .

loop_
_atom_site_aniso_label
_atom_site_aniso_U_11
_atom_site_aniso_U_22
_atom_site_aniso_U_33
_atom_site_aniso_U_23
_atom_site_aniso_U_13
_atom_site_aniso_U_12
C1 0.073(2) 0.102(3) 0.059(2) 0.020(2) 0.0028(16) -0.0008(19)
C2 0.073(2) 0.089(3) 0.074(2) 0.018(2) 0.0042(17) 0.0003(18)
C3 0.0702(19) 0.073(3) 0.073(2) 0.0047(18) 0.0054(16) -0.0024(16)
C4 0.0500(15) 0.067(2) 0.057(2) 0.0043(17) 0.0101(13) -0.0041(14)
C5 0.0565(16) 0.071(2) 0.0538(19) -0.0010(17) 0.0105(13) -0.0047(15)
C6 0.0588(17) 0.079(3) 0.0510(18) 0.0035(18) 0.0063(13) -0.0032(15)
C7 0.0514(15) 0.069(2) 0.057(2) 0.0032(17) 0.0124(13) -0.0036(14)
C8 0.0720(19) 0.077(3) 0.063(2) 0.008(2) 0.0168(15) 0.0007(17)
C9 0.076(2) 0.069(3) 0.081(3) 0.003(2) 0.0242(17) -0.0012(17)
C10 0.078(2) 0.072(3) 0.081(3) -0.014(2) 0.0250(18) -0.0085(18)
C11 0.0544(16) 0.074(2) 0.065(2) -0.0059(19) 0.0179(14) -0.0064(15)
C12 0.074(2) 0.102(3) 0.059(2) -0.013(2) 0.0177(16) -0.013(2)
C13 0.077(2) 0.108(3) 0.050(2) 0.000(2) 0.0109(15) -0.011(2)
C14 0.0524(16) 0.090(3) 0.056(2) 0.007(2) 0.0094(14) -0.0047(16)
C15 0.0400(14) 0.073(2) 0.0565(19) 0.0029(17) 0.0103(12) -0.0030(13)
C16 0.0412(14) 0.067(2) 0.0596(19) -0.0021(17) 0.0152(12) -0.0066(13)
C17 0.141(4) 0.060(3) 0.111(3) 0.004(2) 0.025(3) 0.006(2)
C18 0.210(10) 0.106(8) 0.245(15) 0.052(10) -0.059(11) -0.078(7)
C19 0.341(19) 0.091(8) 0.175(10) -0.016(7) 0.067(12) 0.066(11)
C20 0.177(10) 0.077(5) 0.142(8) 0.029(5) -0.005(6) 0.018(6)
C18' 0.233(17) 0.099(11) 0.180(15) 0.048(12) 0.086(14) -0.009(12)
C19' 0.145(11) 0.060(9) 0.154(13) -0.006(8) 0.021(10) 0.031(7)
C20' 0.176(15) 0.094(10) 0.205(17) 0.021(12) -0.013(13) 0.046(10)
C22 0.182(13) 0.095(9) 0.105(10) 0.042(8) -0.027(8) 0.039(9)
C24 0.216(13) 0.085(10) 0.150(10) 0.030(8) 0.025(11) 0.060(9)
C22' 0.157(9) 0.122(7) 0.217(12) 0.016(9) -0.072(8) 0.026(6)
C24' 0.179(9) 0.073(6) 0.138(6) 0.011(5) 0.002(6) 0.017(5)
C21 0.137(3) 0.090(3) 0.101(3) 0.029(3) 0.003(3) 0.013(3)
C23 0.258(7) 0.104(4) 0.238(7) 0.041(4) 0.067(5) -0.042(4)
C25 0.077(2) 0.077(2) 0.060(2) -0.0030(18) 0.0084(16) -0.0025(18)
C26 0.102(3) 0.136(4) 0.104(3) -0.045(3) 0.006(2) -0.014(3)
C27 0.137(4) 0.172(5) 0.116(4) -0.059(4) 0.002(3) -0.041(4)
C28 0.162(5) 0.100(4) 0.097(3) -0.031(3) 0.018(3) -0.015(3)
C29 0.146(4) 0.113(4) 0.130(4) -0.043(3) 0.022(3) 0.020(3)
C30 0.101(3) 0.105(3) 0.123(3) -0.040(3) 0.010(2) 0.009(2)
C31 0.296(8) 0.160(5) 0.144(5) -0.069(4) 0.034(5) -0.025(5)
C32 0.062(3) 0.258(9) 0.086(4) -0.037(5) 0.020(2) -0.035(4)
C33 0.065(3) 0.197(8) 0.147(6) -0.039(6) 0.038(3) -0.035(4)
C34 0.055(2) 0.177(6) 0.137(6) 0.029(5) 0.022(3) 0.001(3)
C35 0.057(2) 0.205(7) 0.084(4) 0.011(5) 0.017(2) -0.017(3)
C36 0.060(2) 0.162(6) 0.116(5) -0.017(5) 0.025(3) -0.021(3)
C37 0.058(2) 0.224(8) 0.109(5) 0.056(5) 0.014(3) -0.012(3)
F1 0.1041(19) 0.470(7) 0.100(2) -0.050(3) 0.0150(16) -0.066(3)
F2 0.121(2) 0.222(4) 0.354(6) -0.138(4) 0.098(3) -0.056(2)
F3 0.0931(17) 0.215(3) 0.231(4) 0.070(3) 0.025(2) 0.0041(18)
F4 0.0963(16) 0.297(4) 0.101(2) -0.016(2) 0.0201(14) -0.0300(18)
F5 0.1050(19) 0.187(3) 0.233(4) -0.035(3) 0.0560(19) -0.028(2)
F6 0.1019(18) 0.288(4) 0.194(3) 0.099(3) 0.0203(19) -0.013(2)

loop_
_atom_type_symbol
_atom_type_description
_atom_type_scat_dispersion_real
_atom_type_scat_dispersion_imag
_atom_type_scat_source
C C 0.0033 0.0016 'International Tables Vol C Tables 4.2.6.8 and 6.1.1.4'
H H 0.0000 0.0000 'International Tables Vol C Tables 4.2.6.8 and 6.1.1.4'
F F 0.0171 0.0103 'International Tables Vol C Tables 4.2.6.8 and 6.1.1.4'

loop_
_geom_angle_atom_site_label_1
_geom_angle_atom_site_label_2
_geom_angle_atom_site_label_3
_geom_angle
C14 C1 C2 122.1(3)
C14 C1 H1A 118.9
C2 C1 H1A 118.9
C1 C2 C3 117.9(3)
C1 C2 C21 121.0(3)
C3 C2 C21 121.1(4)
C2 C3 C4 122.8(3)
C2 C3 H3A 118.6
C4 C3 H3A 118.6
C3 C4 C15 118.4(3)
C3 C4 C5 122.3(3)
C15 C4 C5 119.3(3)
C6 C5 C4 118.6(3)
C6 C5 C25 121.5(3)
C4 C5 C25 119.9(3)
C5 C6 C7 123.6(3)
C5 C6 H6A 118.2
C7 C6 H6A 118.2
C8 C7 C16 119.0(3)
C8 C7 C6 123.2(3)
C16 C7 C6 117.8(3)
C9 C8 C7 122.8(3)
C9 C8 H8A 118.6
C7 C8 H8A 118.6
C8 C9 C10 117.2(3)
C8 C9 C17 121.6(3)
C10 C9 C17 121.1(4)
C11 C10 C9 123.0(3)
C11 C10 H10A 118.5
C9 C10 H10A 118.5
C10 C11 C16 118.8(3)
C10 C11 C12 123.5(3)
C16 C11 C12 117.7(3)
C13 C12 C11 121.6(3)
C13 C12 H12A 119.2
C11 C12 H12A 119.2
C12 C13 C14 122.1(3)
C12 C13 H13A 119.0
C14 C13 H13A 119.0
C1 C14 C15 119.2(3)
C1 C14 C13 122.8(3)
C15 C14 C13 118.0(3)
C4 C15 C16 120.4(3)
C4 C15 C14 119.5(3)
C16 C15 C14 120.1(3)
C15 C16 C7 120.3(3)
C15 C16 C11 120.6(3)
C7 C16 C11 119.1(3)
C19 C17 C18' 112.3(14)
C19 C17 C9 114.6(5)
C18' C17 C9 109.5(8)
C19 C17 C20 128.5(8)
C18' C17 C20 67.1(10)
C9 C17 C20 113.1(5)
C19 C17 C18 77.0(12)
C18' C17 C18 42.5(8)
C9 C17 C18 105.9(5)
C20 C17 C18 107.3(7)
C19 C17 C20' 97.0(15)
C18' C17 C20' 111.9(13)
C9 C17 C20' 111.0(7)
C20 C17 C20' 47.4(10)
C18 C17 C20' 141.5(9)
C19 C17 C19' 45.5(7)
C18' C17 C19' 144.2(9)
C9 C17 C19' 106.0(6)
C20 C17 C19' 103.1(10)
C18 C17 C19' 121.7(11)
C20' C17 C19' 57.6(15)
C17 C18 H18A 109.5
C17 C18 H18B 109.5
C17 C18 H18C 109.5
C17 C19 H19A 109.5
C17 C19 H19B 109.5
C17 C19 H19C 109.5
C17 C20 H20A 109.5
C17 C20 H20B 109.5
H20A C20 H20B 109.5
C17 C20 H20C 109.5
H20A C20 H20C 109.5
H20B C20 H20C 109.5
C17 C18' H18F 109.5
C17 C18' H18D 109.5
H18F C18' H18D 109.5
C17 C18' H18E 109.5
H18F C18' H18E 109.5
H18D C18' H18E 109.5
C17 C19' H19D 109.5
C17 C19' H19E 109.5
H19D C19' H19E 109.5
C17 C19' H19F 109.5
H19D C19' H19F 109.5
H19E C19' H19F 109.5
C17 C20' H20D 109.5
C17 C20' H20E 109.5
H20D C20' H20E 109.5
C17 C20' H20F 109.5
H20D C20' H20F 109.5
H20E C20' H20F 109.5
C21 C22 H22A 109.5
C21 C22 H22B 109.5
C21 C22 H22C 109.5
C21 C24 H24A 109.5
C21 C24 H24B 109.5
H24A C24 H24B 109.5
C21 C24 H24C 109.5
H24A C24 H24C 109.5
H24B C24 H24C 109.5
C21 C22' H22D 109.5
C21 C22' H22F 109.5
H22D C22' H22F 109.5
C21 C22' H22E 109.5
H22D C22' H22E 109.5
H22F C22' H22E 109.5
C21 C24' H24D 109.5
C21 C24' H24E 109.5
H24D C24' H24E 109.5
C21 C24' H24F 109.5
H24D C24' H24F 109.5
H24E C24' H24F 109.5
C24 C21 C22' 72.3(9)
C24 C21 C23 134.2(12)
C22' C21 C23 119.7(9)
C24 C21 C2 105.8(7)
C22' C21 C2 112.8(6)
C23 C21 C2 107.8(4)
C24 C21 C22 108.3(10)
C22' C21 C22 36.5(7)
C23 C21 C22 90.1(9)
C2 C21 C22 107.5(8)
C24 C21 C24' 43.3(9)
C22' C21 C24' 106.6(7)
C23 C21 C24' 93.9(6)
C2 C21 C24' 114.9(4)
C22 C21 C24' 133.7(8)
C21 C23 H23A 109.5
C21 C23 H23B 109.5
H23A C23 H23B 109.5
C21 C23 H23C 109.5
H23A C23 H23C 109.5
H23B C23 H23C 109.5
C30 C25 C26 116.6(3)
C30 C25 C5 122.3(3)
C26 C25 C5 121.1(3)
C25 C26 C27 120.2(4)
C25 C26 H26A 119.9
C27 C26 H26A 119.9
C28 C27 C26 121.5(4)
C28 C27 H27A 119.2
C26 C27 H27A 119.2
C29 C28 C27 117.3(4)
C29 C28 C31 121.0(5)
C27 C28 C31 121.7(5)
C28 C29 C30 121.4(5)
C28 C29 H29A 119.3
C30 C29 H29A 119.3
C25 C30 C29 122.8(4)
C25 C30 H30A 118.6
C29 C30 H30A 118.6
C28 C31 H31A 109.5
C28 C31 H31B 109.5
H31A C31 H31B 109.5
C28 C31 H31C 109.5
H31A C31 H31C 109.5
H31B C31 H31C 109.5
F1 C32 C37 122.8(10)
F1 C32 C33 119.1(9)
C37 C32 C33 118.1(6)
F2 C33 C34 121.5(9)
F2 C33 C32 121.3(8)
C34 C33 C32 117.3(7)
C35 C34 F3 118.5(8)
C35 C34 C33 121.4(7)
F3 C34 C33 120.1(9)
C34 C35 C36 120.3(6)
C34 C35 F4 120.0(8)
C36 C35 F4 119.7(8)
C37 C36 C35 120.2(6)
C37 C36 F5 120.0(8)
C35 C36 F5 119.7(7)
C36 C37 C32 122.7(7)
C36 C37 F6 120.3(9)
C32 C37 F6 116.9(8)

loop_
_geom_bond_atom_site_label_1
_geom_bond_atom_site_label_2
_geom_bond_distance
C1 C14 1.385(4)
C1 C2 1.386(5)
C1 H1A 0.9300
C2 C3 1.388(4)
C2 C21 1.532(5)
C3 C4 1.390(4)
C3 H3A 0.9300
C4 C15 1.415(4)
C4 C5 1.455(4)
C5 C6 1.358(4)
C5 C25 1.485(4)
C6 C7 1.429(4)
C6 H6A 0.9300
C7 C8 1.393(4)
C7 C16 1.417(4)
C8 C9 1.384(4)
C8 H8A 0.9300
C9 C10 1.395(4)
C9 C17 1.521(5)
C10 C11 1.385(4)
C10 H10A 0.9300
C11 C16 1.420(4)
C11 C12 1.439(4)
C12 C13 1.334(4)
C12 H12A 0.9300
C13 C14 1.434(4)
C13 H13A 0.9300
C14 C15 1.417(4)
C15 C16 1.416(4)
C17 C19 1.504(11)
C17 C18' 1.513(18)
C17 C20 1.524(10)
C17 C18 1.526(11)
C17 C20' 1.528(17)
C17 C19' 1.592(16)
C18 H18A 0.9600
C18 H18B 0.9600
C18 H18C 0.9600
C19 H19A 0.9600
C19 H19B 0.9600
C19 H19C 0.9600
C20 H20A 0.9600
C20 H20B 0.9600
C20 H20C 0.9600
C18' H18F 0.9600
C18' H18D 0.9600
C18' H18E 0.9600
C19' H19D 0.9600
C19' H19E 0.9600
C19' H19F 0.9600
C20' H20D 0.9600
C20' H20E 0.9600
C20' H20F 0.9600
C22 C21 1.587(17)
C22 H22A 0.9600
C22 H22B 0.9600
C22 H22C 0.9600
C24 C21 1.461(17)
C24 H24A 0.9600
C24 H24B 0.9600
C24 H24C 0.9600
C22' C21 1.516(11)
C22' H22D 0.9600
C22' H22F 0.9600
C22' H22E 0.9600
C24' C21 1.602(10)
C24' H24D 0.9600
C24' H24E 0.9600
C24' H24F 0.9600
C21 C23 1.528(7)
C23 H23A 0.9600
C23 H23B 0.9600
C23 H23C 0.9600
C25 C30 1.361(4)
C25 C26 1.363(4)
C26 C27 1.405(6)
C26 H26A 0.9300
C27 C28 1.371(6)
C27 H27A 0.9300
C28 C29 1.334(6)
C28 C31 1.529(6)
C29 C30 1.376(5)
C29 H29A 0.9300
C30 H30A 0.9300
C31 H31A 0.9600
C31 H31B 0.9600
C31 H31C 0.9600
C32 F1 1.318(6)
C32 C37 1.352(8)
C32 C33 1.399(8)
C33 F2 1.298(6)
C33 C34 1.372(8)
C34 C35 1.332(7)
C34 F3 1.341(6)
C35 C36 1.334(7)
C35 F4 1.339(5)
C36 C37 1.305(8)
C36 F5 1.342(5)
C37 F6 1.363(6)
